data_4066648
loop_
_publ_author_name
'Yih, Kuang-Hway'
'Lee, Gene-Hsiang'

_publ_section_title
;
 Thiocarbarmoyl-Assisted Formation of a New Type of \a- and \b-Isomer
 Paddlewheel Pd24+Compounds. Synthesis, Characterization, and Crystal
 Structures of [Pd(\h1-SCNMe2)(\h2-Tp)(PPh3)],
 [Pd2(\m-Hdppa)2(\m-SCNMe2)2][Cl]2, [Pd2(\m-dppa)2(\m-SCNMe2)2], and
 [Pd{\h2-S2P(OEt)2}]2(\m-dppa)(\m-SCNMe2)
;
_journal_issue 15
_journal_name_full Organometallics
_journal_page_first 3397
_journal_paper_doi 10.1021/om100558m
_journal_volume 29
_journal_year 2010
_chemical_formula_sum 'C62 H66 Cl2 N8 P4 Pd2 S2'
_chemical_formula_weight 1394.93
_chemical_name_systematic
;
?
;
_space_group_IT_number 14
_symmetry_cell_setting monoclinic
_symmetry_space_group_name_Hall '-P 2yn'
_symmetry_space_group_name_H-M 'P 1 21/n 1'
_atom_sites_solution_hydrogens geom
_atom_sites_solution_primary direct
_atom_sites_solution_secondary difmap
_audit_creation_method SHELXL-97
_cell_angle_alpha 90.00
_cell_angle_beta 104.5167(5)
_cell_angle_gamma 90.00
_cell_formula_units_Z 2
_cell_length_a 13.6065(1)
_cell_length_b 17.0851(2)
_cell_length_c 13.9854(2)
_cell_measurement_reflns_used all
_cell_measurement_temperature 150(1)
_cell_measurement_theta_max 27.50
_cell_measurement_theta_min 1.87
_cell_volume 3147.37(6)
_computing_cell_refinement DENZO-SMN
_computing_data_collection 'NONIUS COLLECT'
_computing_data_reduction DENZO-SMN
_computing_molecular_graphics SHELXTL
_computing_publication_material SHELXTL
_computing_structure_refinement 'SHELXL-97 (Sheldrick, 1997)'
_computing_structure_solution 'SHELXS-97 (Sheldrick, 1990)'
_diffrn_ambient_temperature 150(1)
_diffrn_measured_fraction_theta_full 0.998
_diffrn_measured_fraction_theta_max 0.998
_diffrn_measurement_device_type 'NONIUS KappaCCD'
_diffrn_measurement_method '\w scans'
_diffrn_radiation_monochromator graphite
_diffrn_radiation_source 'fine-focus sealed tube'
_diffrn_radiation_type MoK\a
_diffrn_radiation_wavelength 0.71073
_diffrn_reflns_av_R_equivalents 0.0758
_diffrn_reflns_av_sigmaI/netI 0.0802
_diffrn_reflns_limit_h_max 17
_diffrn_reflns_limit_h_min -17
_diffrn_reflns_limit_k_max 22
_diffrn_reflns_limit_k_min -20
_diffrn_reflns_limit_l_max 18
_diffrn_reflns_limit_l_min -18
_diffrn_reflns_number 22929
_diffrn_reflns_theta_full 27.50
_diffrn_reflns_theta_max 27.50
_diffrn_reflns_theta_min 1.87
_exptl_absorpt_coefficient_mu 0.870
_exptl_absorpt_correction_T_max 0.901
_exptl_absorpt_correction_T_min 0.590
_exptl_absorpt_correction_type multi-scan
_exptl_crystal_colour colorless
_exptl_crystal_density_diffrn 1.472
_exptl_crystal_density_meas ?
_exptl_crystal_density_method 'not measured'
_exptl_crystal_description block
_exptl_crystal_F_000 1424
_exptl_crystal_size_max 0.35
_exptl_crystal_size_mid 0.25
_exptl_crystal_size_min 0.20
_refine_diff_density_max 1.069
_refine_diff_density_min -1.303
_refine_diff_density_rms 0.262
_refine_ls_extinction_coef 0.0123(7)
_refine_ls_extinction_expression Fc^*^=kFc[1+0.001xFc^2^\l^3^/sin(2\q)]^-1/4^
_refine_ls_extinction_method SHELXL
_refine_ls_goodness_of_fit_ref 1.094
_refine_ls_hydrogen_treatment mixed
_refine_ls_matrix_type full
_refine_ls_number_parameters 364
_refine_ls_number_reflns 7223
_refine_ls_number_restraints 4
_refine_ls_restrained_S_all 1.098
_refine_ls_R_factor_all 0.0904
_refine_ls_R_factor_gt 0.0495
_refine_ls_shift/su_max 0.000
_refine_ls_shift/su_mean 0.000
_refine_ls_structure_factor_coef Fsqd
_refine_ls_weighting_details 'calc w=1/[\s^2^(Fo^2^)+(0.0738P)^2^+0.3751P] where P=(Fo^2^+2Fc^2^)/3'
_refine_ls_weighting_scheme calc
_refine_ls_wR_factor_gt 0.1167
_refine_ls_wR_factor_ref 0.1402
_reflns_number_gt 5053
_reflns_number_total 7223
_reflns_threshold_expression >2sigma(I)
_cod_data_source_file om100558m_si_001.cif
_cod_data_source_block ic9105
_cod_depositor_comments
;
The following automatic conversions were performed:

'_symmetry_cell_setting' value 'Monoclinic' changed to 'monoclinic'
according to /home/saulius/struct/CIF-dictionaries/cif_core.dic
dictionary named 'cif_core.dic' version 2.4.1 from 2010-06-29.

Automatic conversion script
Id: cif_fix_values 1715 2011-07-08 13:25:40Z adriana 

The following automatic conversions were performed:

'_exptl_crystal_density_meas' value 'not_measured' was changed to '?'
- the value is perceived as not measured.

Automatic conversion script
Id: cif_fix_values 3008 2015-01-20 13:52:24Z robertas 
;
_cod_original_sg_symbol_H-M P2(1)/n
_cod_database_code 4066648

loop_
_symmetry_equiv_pos_as_xyz
'x, y, z'
'-x+1/2, y+1/2, -z+1/2'
'-x, -y, -z'
'x-1/2, -y-1/2, z-1/2'

loop_
_atom_site_label
_atom_site_type_symbol
_atom_site_fract_x
_atom_site_fract_y
_atom_site_fract_z
_atom_site_U_iso_or_equiv
_atom_site_adp_type
_atom_site_occupancy
_atom_site_symmetry_multiplicity
_atom_site_calc_flag
_atom_site_refinement_flags
Pd1 Pd -0.09114(2) 0.464476(17) 0.47611(2) 0.01742(13) Uani 1 1 d .
Cl1 Cl 0.09533(12) 0.35564(9) 0.12944(11) 0.0551(4) Uani 1 1 d .
S1 S 0.02094(8) 0.38399(6) 0.60056(8) 0.0225(3) Uani 1 1 d .
P1 P -0.05416(8) 0.39601(6) 0.34547(8) 0.0190(2) Uani 1 1 d .
P2 P 0.14717(8) 0.47237(6) 0.39962(8) 0.0194(2) Uani 1 1 d .
N1 N 0.2151(3) 0.4209(2) 0.6677(2) 0.0218(8) Uani 1 1 d .
N2 N 0.0578(3) 0.4196(2) 0.3249(2) 0.0217(8) Uani 1 1 d .
H2A H 0.0704 0.4026 0.2698 0.026 Uiso 1 1 calc R
C1 C 0.1277(3) 0.4418(2) 0.6113(3) 0.0204(9) Uani 1 1 d .
C2 C 0.3062(3) 0.4697(3) 0.6811(3) 0.0276(10) Uani 1 1 d .
H2B H 0.2895 0.5175 0.6416 0.041 Uiso 1 1 calc R
H2C H 0.3589 0.4406 0.6596 0.041 Uiso 1 1 calc R
H2D H 0.3309 0.4837 0.7510 0.041 Uiso 1 1 calc R
C3 C 0.2298(3) 0.3478(3) 0.7238(4) 0.0319(11) Uani 1 1 d .
H3A H 0.1655 0.3190 0.7109 0.048 Uiso 1 1 calc R
H3B H 0.2529 0.3594 0.7945 0.048 Uiso 1 1 calc R
H3C H 0.2809 0.3158 0.7036 0.048 Uiso 1 1 calc R
C4 C -0.1446(3) 0.4106(3) 0.2265(3) 0.0242(10) Uani 1 1 d .
C5 C -0.2344(3) 0.3680(3) 0.2025(3) 0.0290(10) Uani 1 1 d .
H5A H -0.2458 0.3277 0.2452 0.035 Uiso 1 1 calc R
C6 C -0.3079(4) 0.3846(3) 0.1155(4) 0.0370(12) Uani 1 1 d .
H6A H -0.3696 0.3559 0.0996 0.044 Uiso 1 1 calc R
C7 C -0.2913(4) 0.4425(3) 0.0528(4) 0.0389(13) Uani 1 1 d .
H7A H -0.3411 0.4533 -0.0067 0.047 Uiso 1 1 calc R
C8 C -0.2026(4) 0.4845(3) 0.0766(4) 0.0411(13) Uani 1 1 d .
H8A H -0.1913 0.5244 0.0333 0.049 Uiso 1 1 calc R
C9 C -0.1290(4) 0.4695(3) 0.1635(3) 0.0307(11) Uani 1 1 d .
H9A H -0.0682 0.4994 0.1797 0.037 Uiso 1 1 calc R
C10 C -0.0548(3) 0.2908(2) 0.3652(3) 0.0214(9) Uani 1 1 d .
C11 C -0.1071(3) 0.2600(3) 0.4304(3) 0.0269(10) Uani 1 1 d .
H11A H -0.1460 0.2937 0.4607 0.032 Uiso 1 1 calc R
C12 C -0.1031(4) 0.1803(3) 0.4515(3) 0.0312(11) Uani 1 1 d .
H12A H -0.1396 0.1596 0.4955 0.037 Uiso 1 1 calc R
C13 C -0.0452(4) 0.1308(3) 0.4080(3) 0.0328(11) Uani 1 1 d .
H13A H -0.0407 0.0766 0.4236 0.039 Uiso 1 1 calc R
C14 C 0.0058(3) 0.1609(3) 0.3419(4) 0.0320(11) Uani 1 1 d .
H14A H 0.0438 0.1270 0.3110 0.038 Uiso 1 1 calc R
C15 C 0.0017(3) 0.2406(2) 0.3204(3) 0.0274(10) Uani 1 1 d .
H15A H 0.0372 0.2609 0.2753 0.033 Uiso 1 1 calc R
C16 C 0.1903(3) 0.5474(2) 0.3271(3) 0.0219(9) Uani 1 1 d .
C17 C 0.1738(4) 0.5442(3) 0.2256(4) 0.0356(12) Uani 1 1 d .
H17A H 0.1391 0.5009 0.1898 0.043 Uiso 1 1 calc R
C18 C 0.2080(4) 0.6042(3) 0.1763(4) 0.0474(14) Uani 1 1 d .
H18A H 0.1966 0.6020 0.1065 0.057 Uiso 1 1 calc R
C19 C 0.2588(4) 0.6676(3) 0.2273(5) 0.0447(14) Uani 1 1 d .
H19A H 0.2813 0.7090 0.1927 0.054 Uiso 1 1 calc R
C20 C 0.2764(4) 0.6703(3) 0.3284(4) 0.0376(12) Uani 1 1 d .
H20A H 0.3123 0.7132 0.3641 0.045 Uiso 1 1 calc R
C21 C 0.2418(3) 0.6104(3) 0.3782(4) 0.0294(10) Uani 1 1 d .
H21A H 0.2536 0.6127 0.4480 0.035 Uiso 1 1 calc R
C22 C 0.2569(3) 0.4084(2) 0.4391(3) 0.0222(9) Uani 1 1 d .
C23 C 0.3558(3) 0.4338(3) 0.4468(4) 0.0315(11) Uani 1 1 d .
H23A H 0.3671 0.4845 0.4235 0.038 Uiso 1 1 calc R
C24 C 0.4378(4) 0.3865(3) 0.4878(4) 0.0379(12) Uani 1 1 d .
H24A H 0.5047 0.4047 0.4920 0.045 Uiso 1 1 calc R
C25 C 0.4232(4) 0.3128(3) 0.5228(4) 0.0358(12) Uani 1 1 d .
H25A H 0.4799 0.2809 0.5524 0.043 Uiso 1 1 calc R
C26 C 0.3253(4) 0.2858(3) 0.5143(3) 0.0319(11) Uani 1 1 d .
H26A H 0.3148 0.2347 0.5367 0.038 Uiso 1 1 calc R
C27 C 0.2428(3) 0.3331(3) 0.4731(3) 0.0265(10) Uani 1 1 d .
H27A H 0.1759 0.3143 0.4680 0.032 Uiso 1 1 calc R
N3 N 0.4534(5) 0.4681(3) 0.1775(6) 0.092(2) Uani 1 1 d D
C28 C 0.4174(5) 0.4126(3) 0.1964(5) 0.0569(16) Uani 1 1 d D
C29 C 0.3677(5) 0.3419(4) 0.2155(4) 0.0638(19) Uani 1 1 d D
H29A H 0.2956 0.3442 0.1809 0.096 Uiso 1 1 calc R
H29B H 0.3744 0.3369 0.2867 0.096 Uiso 1 1 calc R
H29C H 0.3992 0.2966 0.1920 0.096 Uiso 1 1 calc R
N4 N 0.1413(4) 0.1862(4) -0.1133(4) 0.0676(16) Uani 1 1 d D
C30 C 0.0963(4) 0.2433(3) -0.1188(4) 0.0516(15) Uani 1 1 d D
C31 C 0.0367(5) 0.3154(3) -0.1245(5) 0.0614(17) Uani 1 1 d D
H31A H 0.0673 0.3492 -0.0683 0.092 Uiso 1 1 calc R
H31B H -0.0330 0.3024 -0.1227 0.092 Uiso 1 1 calc R
H31C H 0.0359 0.3429 -0.1862 0.092 Uiso 1 1 calc R

loop_
_atom_site_aniso_label
_atom_site_aniso_U_11
_atom_site_aniso_U_22
_atom_site_aniso_U_33
_atom_site_aniso_U_23
_atom_site_aniso_U_13
_atom_site_aniso_U_12
Pd1 0.01453(19) 0.01667(19) 0.01938(19) -0.00079(13) 0.00113(12) 0.00063(12)
Cl1 0.0659(10) 0.0486(8) 0.0527(9) -0.0108(7) 0.0184(8) -0.0005(7)
S1 0.0189(6) 0.0211(5) 0.0246(5) 0.0032(4) 0.0003(4) -0.0005(4)
P1 0.0162(5) 0.0175(5) 0.0217(5) -0.0025(4) 0.0019(4) -0.0008(4)
P2 0.0159(5) 0.0204(5) 0.0212(5) -0.0011(4) 0.0032(4) 0.0007(4)
N1 0.0188(19) 0.0223(18) 0.0207(18) -0.0014(15) -0.0020(15) -0.0001(14)
N2 0.0189(19) 0.0254(19) 0.0208(18) -0.0034(15) 0.0053(15) -0.0015(15)
C1 0.023(2) 0.020(2) 0.019(2) -0.0031(17) 0.0061(18) 0.0023(17)
C2 0.017(2) 0.028(2) 0.033(2) -0.003(2) -0.0021(19) 0.0018(18)
C3 0.024(3) 0.031(3) 0.036(3) 0.009(2) -0.002(2) 0.005(2)
C4 0.020(2) 0.026(2) 0.025(2) -0.0053(19) 0.0015(18) 0.0034(18)
C5 0.026(2) 0.031(3) 0.028(2) -0.006(2) 0.003(2) -0.0014(19)
C6 0.020(2) 0.047(3) 0.038(3) -0.016(2) -0.003(2) -0.002(2)
C7 0.036(3) 0.041(3) 0.030(3) -0.010(2) -0.010(2) 0.012(2)
C8 0.049(3) 0.037(3) 0.031(3) 0.005(2) -0.002(2) 0.004(2)
C9 0.032(3) 0.026(2) 0.030(2) 0.001(2) 0.000(2) -0.003(2)
C10 0.022(2) 0.019(2) 0.020(2) -0.0040(17) -0.0012(17) -0.0014(17)
C11 0.025(2) 0.024(2) 0.031(2) -0.007(2) 0.0039(19) -0.0015(18)
C12 0.038(3) 0.026(2) 0.025(2) 0.000(2) 0.000(2) -0.012(2)
C13 0.033(3) 0.020(2) 0.037(3) 0.005(2) -0.008(2) -0.004(2)
C14 0.019(2) 0.025(2) 0.048(3) -0.005(2) 0.000(2) 0.0043(19)
C15 0.022(2) 0.024(2) 0.036(3) -0.002(2) 0.009(2) -0.0021(18)
C16 0.016(2) 0.022(2) 0.028(2) 0.0012(18) 0.0073(18) 0.0030(17)
C17 0.040(3) 0.037(3) 0.033(3) -0.004(2) 0.015(2) 0.002(2)
C18 0.058(4) 0.054(4) 0.040(3) 0.015(3) 0.030(3) 0.009(3)
C19 0.029(3) 0.039(3) 0.071(4) 0.016(3) 0.021(3) 0.005(2)
C20 0.022(3) 0.029(3) 0.061(4) 0.008(2) 0.010(2) -0.003(2)
C21 0.022(2) 0.027(2) 0.037(3) -0.001(2) 0.005(2) -0.0008(19)
C22 0.019(2) 0.024(2) 0.022(2) -0.0056(18) 0.0033(17) 0.0034(17)
C23 0.024(3) 0.027(2) 0.043(3) -0.004(2) 0.008(2) 0.0009(19)
C24 0.017(2) 0.041(3) 0.051(3) -0.009(2) 0.000(2) 0.006(2)
C25 0.026(3) 0.043(3) 0.035(3) -0.001(2) 0.002(2) 0.016(2)
C26 0.037(3) 0.027(2) 0.032(3) 0.001(2) 0.010(2) 0.010(2)
C27 0.026(2) 0.027(2) 0.027(2) 0.0015(19) 0.0084(19) 0.0037(19)
N3 0.081(5) 0.054(4) 0.135(6) 0.008(4) 0.019(4) -0.018(3)
C28 0.057(4) 0.048(4) 0.063(4) 0.003(3) 0.010(3) -0.005(3)
C29 0.074(5) 0.077(5) 0.040(3) 0.002(3) 0.013(3) -0.035(4)
N4 0.046(3) 0.096(5) 0.062(3) 0.017(3) 0.017(3) 0.013(3)
C30 0.038(3) 0.068(4) 0.052(4) 0.018(3) 0.016(3) 0.002(3)
C31 0.070(4) 0.064(4) 0.057(4) 0.014(3) 0.027(3) 0.008(3)

loop_
_atom_type_symbol
_atom_type_description
_atom_type_scat_dispersion_real
_atom_type_scat_dispersion_imag
_atom_type_scat_source
C C 0.0033 0.0016 'International Tables Vol C Tables 4.2.6.8 and 6.1.1.4'
H H 0.0000 0.0000 'International Tables Vol C Tables 4.2.6.8 and 6.1.1.4'
N N 0.0061 0.0033 'International Tables Vol C Tables 4.2.6.8 and 6.1.1.4'
P P 0.1023 0.0942 'International Tables Vol C Tables 4.2.6.8 and 6.1.1.4'
S S 0.1246 0.1234 'International Tables Vol C Tables 4.2.6.8 and 6.1.1.4'
Cl Cl 0.1484 0.1585 'International Tables Vol C Tables 4.2.6.8 and 6.1.1.4'
Pd Pd -0.9988 1.0072 'International Tables Vol C Tables 4.2.6.8 and 6.1.1.4'

loop_
_geom_angle_atom_site_label_1
_geom_angle_atom_site_label_2
_geom_angle_atom_site_label_3
_geom_angle
_geom_angle_site_symmetry_1
_geom_angle_site_symmetry_3
C1 Pd1 P1 89.56(12) 3_566 .
C1 Pd1 P2 90.42(12) 3_566 3_566
P1 Pd1 P2 173.41(4) . 3_566
C1 Pd1 S1 154.85(12) 3_566 .
P1 Pd1 S1 93.29(4) . .
P2 Pd1 S1 89.53(4) 3_566 .
C1 Pd1 Pd1 82.13(12) 3_566 3_566
P1 Pd1 Pd1 93.12(3) . 3_566
P2 Pd1 Pd1 93.41(3) 3_566 3_566
S1 Pd1 Pd1 72.77(3) . 3_566
C1 S1 Pd1 95.80(14) . .
N2 P1 C10 107.70(19) . .
N2 P1 C4 104.25(19) . .
C10 P1 C4 104.28(19) . .
N2 P1 Pd1 113.56(13) . .
C10 P1 Pd1 111.54(14) . .
C4 P1 Pd1 114.74(14) . .
N2 P2 C16 108.65(19) . .
N2 P2 C22 106.31(18) . .
C16 P2 C22 103.7(2) . .
N2 P2 Pd1 113.35(13) . 3_566
C16 P2 Pd1 107.52(14) . 3_566
C22 P2 Pd1 116.64(14) . 3_566
C1 N1 C3 122.8(4) . .
C1 N1 C2 122.4(4) . .
C3 N1 C2 114.8(3) . .
P2 N2 P1 125.5(2) . .
N1 C1 S1 121.0(3) . .
N1 C1 Pd1 129.8(3) . 3_566
S1 C1 Pd1 109.2(2) . 3_566
C9 C4 C5 119.5(4) . .
C9 C4 P1 120.2(3) . .
C5 C4 P1 120.0(3) . .
C4 C5 C6 119.9(5) . .
C7 C6 C5 120.3(4) . .
C8 C7 C6 119.7(4) . .
C7 C8 C9 120.8(5) . .
C4 C9 C8 119.8(4) . .
C11 C10 C15 119.3(4) . .
C11 C10 P1 119.7(3) . .
C15 C10 P1 120.9(3) . .
C12 C11 C10 120.6(4) . .
C11 C12 C13 119.8(4) . .
C14 C13 C12 119.9(4) . .
C13 C14 C15 120.5(4) . .
C14 C15 C10 119.9(4) . .
C17 C16 C21 119.5(4) . .
C17 C16 P2 123.6(3) . .
C21 C16 P2 116.9(3) . .
C18 C17 C16 119.7(5) . .
C17 C18 C19 120.8(5) . .
C20 C19 C18 119.5(5) . .
C19 C20 C21 119.9(5) . .
C16 C21 C20 120.5(5) . .
C23 C22 C27 118.2(4) . .
C23 C22 P2 122.6(3) . .
C27 C22 P2 118.8(3) . .
C24 C23 C22 120.9(5) . .
C23 C24 C25 120.5(5) . .
C24 C25 C26 119.5(4) . .
C25 C26 C27 120.2(4) . .
C26 C27 C22 120.7(4) . .
N3 C28 C29 177.0(8) . .
N4 C30 C31 178.4(7) . .

loop_
_geom_bond_atom_site_label_1
_geom_bond_atom_site_label_2
_geom_bond_distance
_geom_bond_site_symmetry_2
Pd1 C1 2.000(4) 3_566
Pd1 P1 2.3283(11) .
Pd1 P2 2.3303(11) 3_566
Pd1 S1 2.4321(10) .
Pd1 Pd1 2.6908(6) 3_566
S1 C1 1.732(4) .
P1 N2 1.669(4) .
P1 C10 1.819(4) .
P1 C4 1.822(4) .
P2 N2 1.657(3) .
P2 C16 1.821(4) .
P2 C22 1.821(4) .
P2 Pd1 2.3303(11) 3_566
N1 C1 1.302(5) .
N1 C3 1.462(5) .
N1 C2 1.466(5) .
C1 Pd1 2.000(4) 3_566
C4 C9 1.386(6) .
C4 C5 1.390(6) .
C5 C6 1.397(6) .
C6 C7 1.377(7) .
C7 C8 1.372(7) .
C8 C9 1.392(6) .
C10 C11 1.393(6) .
C10 C15 1.401(6) .
C11 C12 1.391(6) .
C12 C13 1.395(7) .
C13 C14 1.387(7) .
C14 C15 1.391(6) .
C16 C17 1.382(6) .
C16 C21 1.382(6) .
C17 C18 1.379(7) .
C18 C19 1.382(8) .
C19 C20 1.374(8) .
C20 C21 1.385(7) .
C22 C23 1.393(6) .
C22 C27 1.400(6) .
C23 C24 1.380(6) .
C24 C25 1.383(7) .
C25 C26 1.386(7) .
C26 C27 1.387(6) .
N3 C28 1.129(6) .
C28 C29 1.441(6) .
N4 C30 1.144(6) .
C30 C31 1.467(6) .
